data_2227763
loop_
_publ_author_name
'Bartholom\"a, Mark'
'Cheung, Hoi'
'Zubieta, Jon'

_publ_section_title
;
 [\m-<i>N</i>,<i>N</i>,<i>N</i>',<i>N</i>'-Tetrakis(2-pyridylmethyl)butane-1,4-diamine]bis[dinitratocadmium(II)]
;
_journal_coeditor_code LH5105
_journal_issue 10
_journal_name_full 'Acta Crystallographica Section E'
_journal_page_first m1197
_journal_paper_doi 10.1107/S1600536810034549
_journal_volume 66
_journal_year 2010
_chemical_formula_iupac '[Cd2 (N O3)4 (C28 H32 N6)]'
_chemical_formula_moiety 'C28 H32 Cd2 N10 O12'
_chemical_formula_sum 'C28 H32 Cd2 N10 O12'
_chemical_formula_weight 925.44
_chemical_name_systematic
;\
[\m-<i>N</i>,<i>N</i>,<i>N</i>',<i>N</i>'-Tetrakis(2-pyridylmethyl)butane-\
1,4-diamine]bis[dinitratocadmium(II)]
;
_space_group_IT_number 2
_symmetry_cell_setting triclinic
_symmetry_space_group_name_Hall '-P 1'
_symmetry_space_group_name_H-M 'P -1'
_atom_sites_solution_hydrogens geom
_atom_sites_solution_primary direct
_atom_sites_solution_secondary difmap
_audit_creation_method SHELXL-97
_cell_angle_alpha 107.488(2)
_cell_angle_beta 96.767(2)
_cell_angle_gamma 104.631(2)
_cell_formula_units_Z 1
_cell_length_a 8.0548(8)
_cell_length_b 8.7010(8)
_cell_length_c 13.2566(13)
_cell_measurement_reflns_used 5752
_cell_measurement_temperature 90(2)
_cell_measurement_theta_max 28.38
_cell_measurement_theta_min 2.54
_cell_volume 838.30(14)
_computing_cell_refinement 'SAINT (Bruker, 1998)'
_computing_data_collection 'SMART (Bruker, 1998)'
_computing_data_reduction 'SAINT (Bruker, 1998)'
_computing_molecular_graphics 'DIAMOND (Brandenburg & Putz, 1999)'
_computing_publication_material 'SHELXTL (Sheldrick, 2008)'
_computing_structure_refinement 'SHELXL97 (Sheldrick, 2008)'
_computing_structure_solution 'SHELXS97 (Sheldrick, 2008)'
_diffrn_ambient_temperature 90(2)
_diffrn_detector_area_resol_mean 512
_diffrn_measured_fraction_theta_full 0.986
_diffrn_measured_fraction_theta_max 0.986
_diffrn_measurement_device_type 'Bruker SMART APEX'
_diffrn_measurement_method '\f and \w scans'
_diffrn_radiation_monochromator graphite
_diffrn_radiation_source 'fine-focus sealed tube'
_diffrn_radiation_type MoK\a
_diffrn_radiation_wavelength 0.71073
_diffrn_reflns_av_R_equivalents 0.0199
_diffrn_reflns_av_sigmaI/netI 0.0286
_diffrn_reflns_limit_h_max 10
_diffrn_reflns_limit_h_min -10
_diffrn_reflns_limit_k_max 11
_diffrn_reflns_limit_k_min -11
_diffrn_reflns_limit_l_max 17
_diffrn_reflns_limit_l_min -16
_diffrn_reflns_number 8382
_diffrn_reflns_theta_full 28.08
_diffrn_reflns_theta_max 28.08
_diffrn_reflns_theta_min 1.65
_diffrn_standards_number 0
_exptl_absorpt_coefficient_mu 1.347
_exptl_absorpt_correction_T_max 0.8999
_exptl_absorpt_correction_T_min 0.5642
_exptl_absorpt_correction_type multi-scan
_exptl_absorpt_process_details '(SADABS; Bruker, 1998)'
_exptl_crystal_colour colourless
_exptl_crystal_density_diffrn 1.833
_exptl_crystal_density_method 'not measured'
_exptl_crystal_description plate
_exptl_crystal_F_000 462
_exptl_crystal_size_max 0.48
_exptl_crystal_size_mid 0.30
_exptl_crystal_size_min 0.08
_refine_diff_density_max 1.006
_refine_diff_density_min -0.496
_refine_ls_extinction_method none
_refine_ls_goodness_of_fit_ref 1.146
_refine_ls_hydrogen_treatment constr
_refine_ls_matrix_type full
_refine_ls_number_parameters 235
_refine_ls_number_reflns 4043
_refine_ls_number_restraints 0
_refine_ls_restrained_S_all 1.146
_refine_ls_R_factor_all 0.0310
_refine_ls_R_factor_gt 0.0296
_refine_ls_shift/su_max 0.001
_refine_ls_shift/su_mean 0.000
_refine_ls_structure_factor_coef Fsqd
_refine_ls_weighting_details 'calc w=1/[\s^2^(Fo^2^)+(0.0286P)^2^+0.8284P] where P=(Fo^2^+2Fc^2^)/3'
_refine_ls_weighting_scheme calc
_refine_ls_wR_factor_gt 0.0682
_refine_ls_wR_factor_ref 0.0690
_reflns_number_gt 3912
_reflns_number_total 4043
_reflns_threshold_expression I>2\s(I)
_cod_data_source_file lh5105.cif
_cod_data_source_block I
_cod_depositor_comments
;
 Correcting the _chemical_name_systematic data item value by moving the
 opening angle bracket symbol '<' to the correct position after consulting
 the original publication.

 Antanas Vaitkus,
 2018-10-12
;
_cod_database_code 2227763
_cod_database_fobs_code 2227763

loop_
_symmetry_equiv_pos_as_xyz
'x, y, z'
'-x, -y, -z'

loop_
_atom_site_type_symbol
_atom_site_label
_atom_site_fract_x
_atom_site_fract_y
_atom_site_fract_z
_atom_site_U_iso_or_equiv
_atom_site_adp_type
_atom_site_calc_flag
_atom_site_refinement_flags
_atom_site_occupancy
_atom_site_disorder_assembly
_atom_site_disorder_group
Cd Cd1 0.37059(2) 0.85996(2) 0.212593(14) 0.01675(6) Uani d . 1 . .
O O1 0.4785(3) 0.7640(3) 0.05839(16) 0.0335(5) Uani d . 1 . .
O O2 0.2104(3) 0.6092(3) 0.03615(16) 0.0270(4) Uani d . 1 . .
O O3 0.3515(3) 0.5592(3) -0.09358(19) 0.0511(7) Uani d . 1 . .
O O4 0.5248(3) 1.1197(3) 0.39807(18) 0.0347(5) Uani d . 1 . .
O O5 0.6551(3) 1.0276(3) 0.27055(17) 0.0347(5) Uani d . 1 . .
O O6 0.7985(3) 1.2505(3) 0.41010(18) 0.0356(5) Uani d . 1 . .
N N1 0.0990(3) 0.8167(2) 0.27756(16) 0.0158(4) Uani d . 1 . .
N N2 0.2297(3) 1.0238(3) 0.15892(16) 0.0186(4) Uani d . 1 . .
N N3 0.3643(3) 0.6590(3) 0.28768(16) 0.0189(4) Uani d . 1 . .
N N4 0.3458(3) 0.6419(3) -0.00139(19) 0.0269(5) Uani d . 1 . .
N N5 0.6610(3) 1.1361(3) 0.36162(18) 0.0221(4) Uani d . 1 . .
C C1 0.0530(3) 0.6391(3) 0.2732(2) 0.0207(5) Uani d . 1 . .
H H1A -0.0030 0.5639 0.1979 0.025 Uiso calc R 1 . .
H H1B -0.0335 0.6213 0.3190 0.025 Uiso calc R 1 . .
C C2 0.2108(3) 0.5907(3) 0.31117(19) 0.0194(5) Uani d . 1 . .
C C3 0.1947(4) 0.4684(3) 0.3606(2) 0.0245(5) Uani d . 1 . .
H H3A 0.0869 0.4226 0.3787 0.029 Uiso calc R 1 . .
C C4 0.3379(4) 0.4149(3) 0.3827(2) 0.0276(6) Uani d . 1 . .
H H4A 0.3289 0.3310 0.4158 0.033 Uiso calc R 1 . .
C C5 0.4951(4) 0.4839(3) 0.3566(2) 0.0273(6) Uani d . 1 . .
H H5 0.5944 0.4475 0.3706 0.033 Uiso calc R 1 . .
C C6 0.5034(4) 0.6068(3) 0.3099(2) 0.0238(5) Uani d . 1 . .
H H6A 0.6109 0.6562 0.2928 0.029 Uiso calc R 1 . .
C C7 -0.0241(3) 0.8446(3) 0.19778(19) 0.0192(5) Uani d . 1 . .
H H7A -0.1265 0.8629 0.2287 0.023 Uiso calc R 1 . .
H H7B -0.0672 0.7419 0.1322 0.023 Uiso calc R 1 . .
C C8 0.0606(3) 0.9957(3) 0.16622(18) 0.0175(5) Uani d . 1 . .
C C9 -0.0369(3) 1.0924(3) 0.13757(19) 0.0203(5) Uani d . 1 . .
H H9 -0.1557 1.0729 0.1446 0.024 Uiso calc R 1 . .
C C10 0.0413(4) 1.2182(3) 0.0984(2) 0.0229(5) Uani d . 1 . .
H H10 -0.0244 1.2841 0.0772 0.028 Uiso calc R 1 . .
C C11 0.2153(4) 1.2464(3) 0.0906(2) 0.0225(5) Uani d . 1 . .
H H11 0.2712 1.3318 0.0641 0.027 Uiso calc R 1 . .
C C12 0.3059(3) 1.1477(3) 0.1222(2) 0.0208(5) Uani d . 1 . .
H H12 0.4260 1.1675 0.1180 0.025 Uiso calc R 1 . .
C C13 0.1306(3) 0.9396(3) 0.38864(18) 0.0167(4) Uani d . 1 . .
H H13A 0.1702 1.0550 0.3854 0.020 Uiso calc R 1 . .
H H13B 0.2283 0.9253 0.4341 0.020 Uiso calc R 1 . .
C C14 -0.0244(3) 0.9281(3) 0.44558(19) 0.0194(5) Uani d . 1 . .
H H14A -0.1265 0.9347 0.3994 0.023 Uiso calc R 1 . .
H H14B -0.0579 0.8180 0.4571 0.023 Uiso calc R 1 . .

loop_
_atom_site_aniso_label
_atom_site_aniso_U_11
_atom_site_aniso_U_22
_atom_site_aniso_U_33
_atom_site_aniso_U_12
_atom_site_aniso_U_13
_atom_site_aniso_U_23
Cd1 0.01544(9) 0.01864(10) 0.01966(10) 0.00647(6) 0.00744(6) 0.00900(7)
O1 0.0278(10) 0.0318(11) 0.0282(10) -0.0031(8) 0.0117(8) 0.0001(8)
O2 0.0228(9) 0.0307(10) 0.0304(10) 0.0077(8) 0.0088(8) 0.0137(8)
O3 0.0489(14) 0.0507(15) 0.0297(12) -0.0048(12) 0.0180(10) -0.0073(10)
O4 0.0253(10) 0.0371(11) 0.0373(11) 0.0056(9) 0.0163(9) 0.0063(9)
O5 0.0217(10) 0.0412(12) 0.0302(11) 0.0043(9) 0.0097(8) -0.0004(9)
O6 0.0222(10) 0.0322(11) 0.0377(12) -0.0033(8) 0.0008(8) 0.0031(9)
N1 0.0168(9) 0.0142(9) 0.0159(9) 0.0048(7) 0.0058(7) 0.0036(7)
N2 0.0203(10) 0.0182(10) 0.0184(10) 0.0058(8) 0.0056(8) 0.0073(8)
N3 0.0200(10) 0.0176(10) 0.0196(10) 0.0061(8) 0.0052(8) 0.0063(8)
N4 0.0271(12) 0.0264(11) 0.0255(11) 0.0053(9) 0.0100(9) 0.0072(9)
N5 0.0207(10) 0.0242(11) 0.0249(11) 0.0093(9) 0.0069(8) 0.0105(9)
C1 0.0185(11) 0.0171(11) 0.0258(12) 0.0041(9) 0.0082(9) 0.0065(9)
C2 0.0253(12) 0.0146(11) 0.0150(11) 0.0036(9) 0.0053(9) 0.0018(9)
C3 0.0313(14) 0.0178(12) 0.0194(12) 0.0017(10) 0.0049(10) 0.0046(9)
C4 0.0402(16) 0.0172(12) 0.0217(12) 0.0043(11) -0.0005(11) 0.0077(10)
C5 0.0318(14) 0.0210(12) 0.0268(13) 0.0094(11) -0.0017(11) 0.0068(10)
C6 0.0228(12) 0.0215(12) 0.0246(12) 0.0059(10) 0.0021(10) 0.0062(10)
C7 0.0161(11) 0.0226(12) 0.0180(11) 0.0046(9) 0.0046(9) 0.0067(9)
C8 0.0190(11) 0.0190(11) 0.0137(10) 0.0065(9) 0.0043(8) 0.0035(9)
C9 0.0194(11) 0.0241(12) 0.0181(11) 0.0107(9) 0.0047(9) 0.0047(9)
C10 0.0312(14) 0.0218(12) 0.0167(11) 0.0142(10) 0.0018(10) 0.0039(9)
C11 0.0302(13) 0.0173(11) 0.0192(12) 0.0049(10) 0.0045(10) 0.0071(9)
C12 0.0215(12) 0.0201(12) 0.0201(12) 0.0040(9) 0.0048(9) 0.0078(9)
C13 0.0159(11) 0.0167(10) 0.0152(10) 0.0023(8) 0.0048(8) 0.0036(8)
C14 0.0184(11) 0.0199(11) 0.0196(12) 0.0059(9) 0.0081(9) 0.0047(10)

loop_
_atom_type_symbol
_atom_type_description
_atom_type_scat_dispersion_real
_atom_type_scat_dispersion_imag
_atom_type_scat_source
C C 0.0033 0.0016 'International Tables Vol C Tables 4.2.6.8 and 6.1.1.4'
H H 0.0000 0.0000 'International Tables Vol C Tables 4.2.6.8 and 6.1.1.4'
N N 0.0061 0.0033 'International Tables Vol C Tables 4.2.6.8 and 6.1.1.4'
O O 0.0106 0.0060 'International Tables Vol C Tables 4.2.6.8 and 6.1.1.4'
Cd Cd -0.8075 1.2024 'International Tables Vol C Tables 4.2.6.8 and 6.1.1.4'

loop_
_geom_angle_atom_site_label_1
_geom_angle_atom_site_label_2
_geom_angle_atom_site_label_3
_geom_angle_site_symmetry_1
_geom_angle_site_symmetry_3
_geom_angle
_geom_angle_publ_flag
N2 Cd1 N3 . . 148.10(8) ?
N2 Cd1 O5 . . 103.49(8) ?
N3 Cd1 O5 . . 103.16(8) ?
N2 Cd1 O1 . . 98.56(8) ?
N3 Cd1 O1 . . 103.09(8) ?
O5 Cd1 O1 . . 79.90(7) ?
N2 Cd1 N1 . . 74.12(7) ?
N3 Cd1 N1 . . 74.27(7) ?
O5 Cd1 N1 . . 139.43(7) ?
O1 Cd1 N1 . . 140.62(7) ?
N4 O1 Cd1 . . 100.89(15) ?
N5 O5 Cd1 . . 105.38(15) ?
C1 N1 C7 . . 112.91(19) ?
C1 N1 C13 . . 113.20(19) ?
C7 N1 C13 . . 113.10(19) ?
C1 N1 Cd1 . . 104.04(14) ?
C7 N1 Cd1 . . 103.73(14) ?
C13 N1 Cd1 . . 108.92(13) ?
C8 N2 C12 . . 119.4(2) ?
C8 N2 Cd1 . . 116.61(16) ?
C12 N2 Cd1 . . 123.99(17) ?
C6 N3 C2 . . 119.9(2) ?
C6 N3 Cd1 . . 123.75(17) ?
C2 N3 Cd1 . . 116.38(17) ?
O3 N4 O2 . . 121.4(2) ?
O3 N4 O1 . . 120.3(2) ?
O2 N4 O1 . . 118.3(2) ?
O6 N5 O4 . . 122.7(2) ?
O6 N5 O5 . . 120.0(2) ?
O4 N5 O5 . . 117.3(2) ?
N1 C1 C2 . . 112.7(2) ?
N1 C1 H1A . . 109.0 ?
C2 C1 H1A . . 109.0 ?
N1 C1 H1B . . 109.0 ?
C2 C1 H1B . . 109.0 ?
H1A C1 H1B . . 107.8 ?
N3 C2 C3 . . 120.8(2) ?
N3 C2 C1 . . 117.8(2) ?
C3 C2 C1 . . 121.2(2) ?
C4 C3 C2 . . 119.0(3) ?
C4 C3 H3A . . 120.5 ?
C2 C3 H3A . . 120.5 ?
C3 C4 C5 . . 119.9(2) ?
C3 C4 H4A . . 120.1 ?
C5 C4 H4A . . 120.1 ?
C6 C5 C4 . . 118.3(3) ?
C6 C5 H5 . . 120.9 ?
C4 C5 H5 . . 120.9 ?
N3 C6 C5 . . 122.2(3) ?
N3 C6 H6A . . 118.9 ?
C5 C6 H6A . . 118.9 ?
N1 C7 C8 . . 112.38(19) ?
N1 C7 H7A . . 109.1 ?
C8 C7 H7A . . 109.1 ?
N1 C7 H7B . . 109.1 ?
C8 C7 H7B . . 109.1 ?
H7A C7 H7B . . 107.9 ?
N2 C8 C9 . . 121.2(2) ?
N2 C8 C7 . . 117.4(2) ?
C9 C8 C7 . . 121.2(2) ?
C8 C9 C10 . . 119.3(2) ?
C8 C9 H9 . . 120.4 ?
C10 C9 H9 . . 120.4 ?
C11 C10 C9 . . 119.4(2) ?
C11 C10 H10 . . 120.3 ?
C9 C10 H10 . . 120.3 ?
C12 C11 C10 . . 118.4(2) ?
C12 C11 H11 . . 120.8 ?
C10 C11 H11 . . 120.8 ?
N2 C12 C11 . . 122.3(2) ?
N2 C12 H12 . . 118.8 ?
C11 C12 H12 . . 118.8 ?
N1 C13 C14 . . 116.85(19) ?
N1 C13 H13A . . 108.1 ?
C14 C13 H13A . . 108.1 ?
N1 C13 H13B . . 108.1 ?
C14 C13 H13B . . 108.1 ?
H13A C13 H13B . . 107.3 ?
C14 C14 C13 2_576 . 110.4(2) ?
C14 C14 H14A 2_576 . 109.6 ?
C13 C14 H14A . . 109.6 ?
C14 C14 H14B 2_576 . 109.6 ?
C13 C14 H14B . . 109.6 ?
H14A C14 H14B . . 108.1 ?

loop_
_geom_bond_atom_site_label_1
_geom_bond_atom_site_label_2
_geom_bond_site_symmetry_2
_geom_bond_distance
_geom_bond_publ_flag
Cd1 N2 . 2.250(2) y
Cd1 N3 . 2.251(2) y
Cd1 O5 . 2.279(2) y
Cd1 O1 . 2.322(2) y
Cd1 O2 . 2.588(2) y
Cd1 O4 . 2.687(2) y
Cd1 N1 . 2.427(2) y
O1 N4 . 1.273(3) ?
O2 N4 . 1.254(3) ?
O3 N4 . 1.231(3) ?
O4 N5 . 1.243(3) ?
O5 N5 . 1.276(3) ?
O6 N5 . 1.233(3) ?
N1 C1 . 1.477(3) ?
N1 C7 . 1.479(3) ?
N1 C13 . 1.485(3) ?
N2 C8 . 1.342(3) ?
N2 C12 . 1.351(3) ?
N3 C6 . 1.344(3) ?
N3 C2 . 1.345(3) ?
C1 C2 . 1.514(4) ?
C1 H1A . 0.9900 ?
C1 H1B . 0.9900 ?
C2 C3 . 1.396(4) ?
C3 C4 . 1.381(4) ?
C3 H3A . 0.9500 ?
C4 C5 . 1.389(4) ?
C4 H4A . 0.9500 ?
C5 C6 . 1.379(4) ?
C5 H5 . 0.9500 ?
C6 H6A . 0.9500 ?
C7 C8 . 1.521(3) ?
C7 H7A . 0.9900 ?
C7 H7B . 0.9900 ?
C8 C9 . 1.387(3) ?
C9 C10 . 1.391(4) ?
C9 H9 . 0.9500 ?
C10 C11 . 1.382(4) ?
C10 H10 . 0.9500 ?
C11 C12 . 1.381(4) ?
C11 H11 . 0.9500 ?
C12 H12 . 0.9500 ?
C13 C14 . 1.530(3) ?
C13 H13A . 0.9900 ?
C13 H13B . 0.9900 ?
C14 C14 2_576 1.528(5) ?
C14 H14A . 0.9900 ?
C14 H14B . 0.9900 ?

loop_
_geom_torsion_atom_site_label_1
_geom_torsion_atom_site_label_2
_geom_torsion_atom_site_label_3
_geom_torsion_atom_site_label_4
_geom_torsion_site_symmetry_1
_geom_torsion_site_symmetry_2
_geom_torsion_site_symmetry_3
_geom_torsion_site_symmetry_4
_geom_torsion
_geom_torsion_publ_flag
N2 Cd1 O1 N4 . . . . -82.99(18) ?
N3 Cd1 O1 N4 . . . . 73.42(18) ?
O5 Cd1 O1 N4 . . . . 174.73(19) ?
N1 Cd1 O1 N4 . . . . -7.6(2) ?
N2 Cd1 O5 N5 . . . . 74.64(18) ?
N3 Cd1 O5 N5 . . . . -87.67(18) ?
O1 Cd1 O5 N5 . . . . 171.11(18) ?
N1 Cd1 O5 N5 . . . . -6.6(2) ?
N2 Cd1 N1 C1 . . . . 147.56(15) ?
N3 Cd1 N1 C1 . . . . -28.13(14) ?
O5 Cd1 N1 C1 . . . . -120.12(16) ?
O1 Cd1 N1 C1 . . . . 63.46(19) ?
N2 Cd1 N1 C7 . . . . 29.25(14) ?
N3 Cd1 N1 C7 . . . . -146.43(15) ?
O5 Cd1 N1 C7 . . . . 121.57(16) ?
O1 Cd1 N1 C7 . . . . -54.85(19) ?
N2 Cd1 N1 C13 . . . . -91.45(15) ?
N3 Cd1 N1 C13 . . . . 92.86(15) ?
O5 Cd1 N1 C13 . . . . 0.9(2) ?
O1 Cd1 N1 C13 . . . . -175.55(14) ?
N3 Cd1 N2 C8 . . . . -5.2(3) ?
O5 Cd1 N2 C8 . . . . -151.19(16) ?
O1 Cd1 N2 C8 . . . . 127.22(17) ?
N1 Cd1 N2 C8 . . . . -13.12(16) ?
N3 Cd1 N2 C12 . . . . 173.73(17) ?
O5 Cd1 N2 C12 . . . . 27.8(2) ?
O1 Cd1 N2 C12 . . . . -53.8(2) ?
N1 Cd1 N2 C12 . . . . 165.9(2) ?
N2 Cd1 N3 C6 . . . . -175.28(17) ?
O5 Cd1 N3 C6 . . . . -29.3(2) ?
O1 Cd1 N3 C6 . . . . 53.2(2) ?
N1 Cd1 N3 C6 . . . . -167.4(2) ?
N2 Cd1 N3 C2 . . . . 4.3(3) ?
O5 Cd1 N3 C2 . . . . 150.30(16) ?
O1 Cd1 N3 C2 . . . . -127.20(17) ?
N1 Cd1 N3 C2 . . . . 12.17(16) ?
Cd1 O1 N4 O3 . . . . 178.6(2) ?
Cd1 O1 N4 O2 . . . . -1.2(3) ?
Cd1 O5 N5 O6 . . . . -176.1(2) ?
Cd1 O5 N5 O4 . . . . 4.4(3) ?
C7 N1 C1 C2 . . . . 152.9(2) ?
C13 N1 C1 C2 . . . . -77.0(3) ?
Cd1 N1 C1 C2 . . . . 41.1(2) ?
C6 N3 C2 C3 . . . . 1.3(3) ?
Cd1 N3 C2 C3 . . . . -178.25(17) ?
C6 N3 C2 C1 . . . . -173.2(2) ?
Cd1 N3 C2 C1 . . . . 7.2(3) ?
N1 C1 C2 N3 . . . . -35.6(3) ?
N1 C1 C2 C3 . . . . 149.8(2) ?
N3 C2 C3 C4 . . . . -1.6(4) ?
C1 C2 C3 C4 . . . . 172.8(2) ?
C2 C3 C4 C5 . . . . 0.6(4) ?
C3 C4 C5 C6 . . . . 0.7(4) ?
C2 N3 C6 C5 . . . . 0.0(4) ?
Cd1 N3 C6 C5 . . . . 179.57(19) ?
C4 C5 C6 N3 . . . . -1.0(4) ?
C1 N1 C7 C8 . . . . -154.2(2) ?
C13 N1 C7 C8 . . . . 75.6(2) ?
Cd1 N1 C7 C8 . . . . -42.3(2) ?
C12 N2 C8 C9 . . . . -0.5(3) ?
Cd1 N2 C8 C9 . . . . 178.50(17) ?
C12 N2 C8 C7 . . . . 174.4(2) ?
Cd1 N2 C8 C7 . . . . -6.6(3) ?
N1 C7 C8 N2 . . . . 36.1(3) ?
N1 C7 C8 C9 . . . . -149.0(2) ?
N2 C8 C9 C10 . . . . 1.4(4) ?
C7 C8 C9 C10 . . . . -173.3(2) ?
C8 C9 C10 C11 . . . . -1.2(4) ?
C9 C10 C11 C12 . . . . 0.1(4) ?
C8 N2 C12 C11 . . . . -0.7(4) ?
Cd1 N2 C12 C11 . . . . -179.60(18) ?
C10 C11 C12 N2 . . . . 0.9(4) ?
C1 N1 C13 C14 . . . . -62.6(3) ?
C7 N1 C13 C14 . . . . 67.4(3) ?
Cd1 N1 C13 C14 . . . . -177.82(17) ?
N1 C13 C14 C14 . . . 2_576 -175.1(2) ?
